data_1512778
loop_
_publ_author_name
'Xiu-Mei Zhang'
'Dan-Dan Ding'
'Wei Gao'
'Jie-Ping Liu'

_publ_section_title
;
 Structures and magnetism of metal(II) compounds with mixed azide and
 carboxylate bridges derived from zwitterionic dicarboxylate ligands
;
_journal_name_full
;
Inorganica Chimica Acta
;
_journal_page_first 494
_journal_page_last 500
_journal_paper_doi 10.1016/j.ica.2012.09.004
_journal_volume 394
_journal_year 2013
_chemical_formula_sum 'C28 H24 Co2 N8 O10'
_chemical_formula_weight 750.41
_space_group_IT_number 12
_symmetry_cell_setting monoclinic
_symmetry_space_group_name_Hall '-C 2y'
_symmetry_space_group_name_H-M 'C 1 2/m 1'
_atom_sites_solution_hydrogens geom
_atom_sites_solution_primary direct
_atom_sites_solution_secondary difmap
_cell_angle_alpha 90.00
_cell_angle_beta 100.82(2)
_cell_angle_gamma 90.00
_cell_formula_units_Z 2
_cell_length_a 26.940(4)
_cell_length_b 7.3179(11)
_cell_length_c 7.7540(12)
_cell_measurement_reflns_used 1599
_cell_measurement_temperature 293(2)
_cell_measurement_theta_max 23.05
_cell_measurement_theta_min 2.67
_cell_volume 1501.5(4)
_computing_cell_refinement 'Bruker SMART'
_computing_data_collection 'Bruker SMART'
_computing_data_reduction 'Bruker SAINT'
_computing_molecular_graphics 'Bruker SHELXTL'
_computing_publication_material 'Bruker SHELXTL'
_computing_structure_refinement 'Bruker SHELXTL'
_computing_structure_solution 'Bruker SHELXTL'
_diffrn_ambient_temperature 293(2)
_diffrn_measured_fraction_theta_full 0.985
_diffrn_measured_fraction_theta_max 0.985
_diffrn_measurement_device_type 'CCD area detector'
_diffrn_measurement_method 'phi and omega scans'
_diffrn_radiation_monochromator graphite
_diffrn_radiation_source 'fine-focus sealed tube'
_diffrn_radiation_type MoK\a
_diffrn_radiation_wavelength 0.71073
_diffrn_reflns_av_R_equivalents 0.0230
_diffrn_reflns_av_sigmaI/netI 0.0676
_diffrn_reflns_limit_h_max 32
_diffrn_reflns_limit_h_min -33
_diffrn_reflns_limit_k_max 8
_diffrn_reflns_limit_k_min 0
_diffrn_reflns_limit_l_max 9
_diffrn_reflns_limit_l_min 0
_diffrn_reflns_number 3896
_diffrn_reflns_theta_full 26.00
_diffrn_reflns_theta_max 26.00
_diffrn_reflns_theta_min 2.67
_diffrn_standards_decay_% 2.5
_exptl_absorpt_coefficient_mu 1.177
_exptl_absorpt_correction_T_max 0.9117
_exptl_absorpt_correction_T_min 0.7190
_exptl_absorpt_correction_type multi-scan
_exptl_absorpt_process_details SADABS
_exptl_crystal_colour red
_exptl_crystal_density_diffrn 1.660
_exptl_crystal_density_method 'not measured'
_exptl_crystal_description block
_exptl_crystal_F_000 764
_exptl_crystal_size_max 0.30
_exptl_crystal_size_mid 0.10
_exptl_crystal_size_min 0.08
_refine_diff_density_max 0.970
_refine_diff_density_min -0.516
_refine_diff_density_rms 0.066
_refine_ls_extinction_method none
_refine_ls_goodness_of_fit_ref 1.027
_refine_ls_hydrogen_treatment mixed
_refine_ls_matrix_type full
_refine_ls_number_parameters 134
_refine_ls_number_reflns 1571
_refine_ls_number_restraints 3
_refine_ls_restrained_S_all 1.027
_refine_ls_R_factor_all 0.0474
_refine_ls_R_factor_gt 0.0370
_refine_ls_shift/su_max 0.000
_refine_ls_shift/su_mean 0.000
_refine_ls_structure_factor_coef Fsqd
_refine_ls_weighting_details 'calc w=1/[\s^2^(Fo^2^)+(0.0161P)^2^+0.0000P] where P=(Fo^2^+2Fc^2^)/3'
_refine_ls_weighting_scheme calc
_refine_ls_wR_factor_gt 0.0626
_refine_ls_wR_factor_ref 0.0635
_reflns_number_gt 1128
_reflns_number_total 1571
_reflns_threshold_expression >2sigma(I)
_cod_data_source_file ICA-2013-394-494-500-1.cif
_cod_data_source_block 1
_cod_original_sg_symbol_H-M 'C2/m  '
_cod_database_code 1512778

loop_
_symmetry_equiv_pos_as_xyz
'x, y, z'
'-x, y, -z'
'x+1/2, y+1/2, z'
'-x+1/2, y+1/2, -z'
'-x, -y, -z'
'x, -y, z'
'-x+1/2, -y+1/2, -z'
'x+1/2, -y+1/2, z'

loop_
_atom_site_label
_atom_site_type_symbol
_atom_site_fract_x
_atom_site_fract_y
_atom_site_fract_z
_atom_site_U_iso_or_equiv
_atom_site_adp_type
_atom_site_occupancy
_atom_site_symmetry_multiplicity
_atom_site_calc_flag
_atom_site_refinement_flags
Co1 Co 0.2500 0.2500 0.5000 0.02815(16) Uani 1 2 d S
C1 C 0.34565(13) 0.5000 0.5429(5) 0.0387(10) Uani 1 2 d S
C2 C 0.40116(13) 0.5000 0.6151(5) 0.0337(9) Uani 1 2 d S
C3 C 0.42795(10) 0.3415(4) 0.6586(5) 0.0779(13) Uani 1 1 d .
H3A H 0.4110 0.2306 0.6404 0.094 Uiso 1 1 calc R
C4 C 0.47923(11) 0.3400(4) 0.7285(5) 0.0758(11) Uani 1 1 d .
H4A H 0.4957 0.2288 0.7535 0.091 Uiso 1 1 calc R
C5 C 0.50627(14) 0.5000 0.7616(5) 0.0364(9) Uani 1 2 d S
C6 C 0.56143(13) 0.5000 0.8242(5) 0.0432(11) Uani 1 2 d S
C7 C 0.58981(10) 0.3421(3) 0.8556(4) 0.0611(10) Uani 1 1 d .
H7A H 0.5732 0.2301 0.8465 0.073 Uiso 1 1 calc R
C8 C 0.64193(10) 0.3447(3) 0.9000(5) 0.0748(12) Uani 1 1 d .
H8A H 0.6596 0.2348 0.9117 0.090 Uiso 1 1 calc R
C9 C 0.72395(12) 0.5000 0.9712(5) 0.0266(8) Uani 1 2 d S
C10 C 0.73826(12) 0.5000 1.1673(4) 0.0233(8) Uani 1 2 d S
N1 N 0.21906(12) 0.5000 0.4037(4) 0.0355(8) Uani 1 2 d S
N2 N 0.18500(14) 0.5000 0.2722(6) 0.0485(10) Uani 1 2 d S
N3 N 0.15013(15) 0.5000 0.1502(6) 0.0783(14) Uani 1 2 d S
N4 N 0.66722(10) 0.5000 0.9262(4) 0.0372(8) Uani 1 2 d S
O1 O 0.32425(6) 0.3476(2) 0.5065(3) 0.0543(6) Uani 1 1 d .
O2 O 0.74481(6) 0.3447(2) 1.2419(2) 0.0427(5) Uani 1 1 d .
O3 O 0.36649(13) 0.0000 0.3600(6) 0.0850(12) Uani 1 2 d SD
H3B H 0.3528(10) 0.0947(13) 0.389(4) 0.128 Uiso 1 1 d D
H9A H 0.7389(7) 0.618(3) 0.911(3) 0.044(7) Uiso 1 1 d .

loop_
_atom_site_aniso_label
_atom_site_aniso_U_11
_atom_site_aniso_U_22
_atom_site_aniso_U_33
_atom_site_aniso_U_23
_atom_site_aniso_U_13
_atom_site_aniso_U_12
Co1 0.0365(3) 0.0092(2) 0.0422(3) -0.0017(2) 0.0162(2) 0.0003(2)
C1 0.035(2) 0.0268(19) 0.050(3) 0.000 -0.003(2) 0.000
C2 0.033(2) 0.0189(17) 0.053(3) 0.000 0.018(2) 0.000
C3 0.0474(19) 0.0220(14) 0.155(4) 0.0111(19) -0.006(2) -0.0111(15)
C4 0.0461(19) 0.0270(15) 0.145(4) 0.0138(19) -0.005(2) 0.0009(15)
C5 0.044(2) 0.0257(18) 0.041(2) 0.000 0.010(2) 0.000
C6 0.039(2) 0.0235(18) 0.066(3) 0.000 0.008(2) 0.000
C7 0.0443(19) 0.0159(13) 0.122(3) 0.0068(16) 0.0123(19) -0.0070(13)
C8 0.0397(18) 0.0161(14) 0.166(4) 0.0073(18) 0.013(2) -0.0054(13)
C9 0.024(2) 0.0275(18) 0.033(2) 0.000 0.0173(17) 0.000
C10 0.042(2) 0.0213(16) 0.0045(16) 0.000 -0.0018(15) 0.000
N1 0.052(2) 0.0236(15) 0.0309(19) 0.000 0.0077(17) 0.000
N2 0.058(3) 0.0067(14) 0.080(3) 0.000 0.012(2) 0.000
N3 0.073(3) 0.034(2) 0.111(4) 0.000 -0.028(3) 0.000
N4 0.039(2) 0.0236(15) 0.050(2) 0.000 0.0137(17) 0.000
O1 0.0408(11) 0.0123(8) 0.1123(18) -0.0058(10) 0.0212(11) -0.0044(8)
O2 0.0711(13) 0.0268(9) 0.0318(10) 0.0043(9) 0.0137(9) -0.0082(9)
O3 0.084(2) 0.0361(16) 0.152(4) 0.000 0.065(2) 0.000

loop_
_atom_type_symbol
_atom_type_description
_atom_type_scat_dispersion_real
_atom_type_scat_dispersion_imag
_atom_type_scat_source
C C 0.0033 0.0016 'International Tables Vol C Tables 4.2.6.8 and 6.1.1.4'
H H 0.0000 0.0000 'International Tables Vol C Tables 4.2.6.8 and 6.1.1.4'
Co Co 0.3494 0.9721 'International Tables Vol C Tables 4.2.6.8 and 6.1.1.4'
N N 0.0061 0.0033 'International Tables Vol C Tables 4.2.6.8 and 6.1.1.4'
O O 0.0106 0.0060 'International Tables Vol C Tables 4.2.6.8 and 6.1.1.4'

loop_
_geom_angle_atom_site_label_1
_geom_angle_atom_site_label_2
_geom_angle_atom_site_label_3
_geom_angle
_geom_angle_site_symmetry_1
_geom_angle_site_symmetry_3
N1 Co1 N1 180.0 . 7_556
N1 Co1 O2 90.13(9) . 2_657
N1 Co1 O2 89.87(9) 7_556 2_657
N1 Co1 O2 89.87(9) . 8_454
N1 Co1 O2 90.13(9) 7_556 8_454
O2 Co1 O2 180.0 2_657 8_454
N1 Co1 O1 88.57(9) . 7_556
N1 Co1 O1 91.43(9) 7_556 7_556
O2 Co1 O1 91.58(7) 2_657 7_556
O2 Co1 O1 88.42(7) 8_454 7_556
N1 Co1 O1 91.43(9) . .
N1 Co1 O1 88.57(9) 7_556 .
O2 Co1 O1 88.42(7) 2_657 .
O2 Co1 O1 91.58(7) 8_454 .
O1 Co1 O1 180.00(3) 7_556 .
O1 C1 O1 124.0(3) . 6_565
O1 C1 C2 117.79(17) . .
O1 C1 C2 117.79(17) 6_565 .
C3 C2 C3 115.1(3) 6_565 .
C3 C2 C1 122.29(17) 6_565 .
C3 C2 C1 122.29(17) . .
C2 C3 C4 122.8(3) . .
C2 C3 H3A 118.6 . .
C4 C3 H3A 118.6 . .
C5 C4 C3 121.3(3) . .
C5 C4 H4A 119.3 . .
C3 C4 H4A 119.3 . .
C4 C5 C4 116.4(4) 6_565 .
C4 C5 C6 121.78(18) 6_565 .
C4 C5 C6 121.78(18) . .
C7 C6 C7 113.5(3) . 6_565
C7 C6 C5 123.25(17) . .
C7 C6 C5 123.25(17) 6_565 .
C8 C7 C6 122.4(2) . .
C8 C7 H7A 118.8 . .
C6 C7 H7A 118.8 . .
N4 C8 C7 121.4(2) . .
N4 C8 H8A 119.3 . .
C7 C8 H8A 119.3 . .
C10 C9 N4 107.0(3) . .
C10 C9 H9A 113.0(12) . .
N4 C9 H9A 109.8(11) . .
O2 C10 O2 126.6(3) 6_565 .
O2 C10 C9 116.66(14) 6_565 .
O2 C10 C9 116.66(14) . .
N2 N1 Co1 118.62(8) . 4_556
N2 N1 Co1 118.62(8) . .
Co1 N1 Co1 122.24(16) 4_556 .
N3 N2 N1 176.6(5) . .
C8 N4 C8 118.7(3) . 6_565
C8 N4 C9 120.57(16) . .
C8 N4 C9 120.57(16) 6_565 .
C1 O1 Co1 133.89(19) . .
C10 O2 Co1 135.01(16) . 2_657

loop_
_geom_bond_atom_site_label_1
_geom_bond_atom_site_label_2
_geom_bond_distance
_geom_bond_site_symmetry_2
Co1 N1 2.0893(17) .
Co1 N1 2.0893(17) 7_556
Co1 O2 2.0979(18) 2_657
Co1 O2 2.0979(18) 8_454
Co1 O1 2.1157(16) 7_556
Co1 O1 2.1157(16) .
C1 O1 1.263(2) .
C1 O1 1.263(2) 6_565
C1 C2 1.495(5) .
C2 C3 1.374(3) 6_565
C2 C3 1.374(3) .
C3 C4 1.386(3) .
C3 H3A 0.9300 .
C4 C5 1.377(3) .
C4 H4A 0.9300 .
C5 C4 1.377(3) 6_565
C5 C6 1.474(5) .
C6 C7 1.382(3) .
C6 C7 1.382(3) 6_565
C7 C8 1.382(3) .
C7 H7A 0.9300 .
C8 N4 1.321(3) .
C8 H8A 0.9300 .
C9 C10 1.497(4) .
C9 N4 1.502(4) .
C9 H9A 1.10(2) .
C10 O2 1.2721(19) 6_565
C10 O2 1.2721(19) .
N1 N2 1.237(4) .
N1 Co1 2.0893(17) 4_556
N2 N3 1.202(5) .
N4 C8 1.321(3) 6_565
O2 Co1 2.0979(17) 2_657
O3 H3B 0.836(12) .
